data_8101245
loop_
_publ_author_name
'Blachnik, Roger'
'Reuter, Hans'
'Wiest, Thomas'
'Eickmeier, Henning'

_publ_section_title
;
Crystal structure of 1,2-vinylenbis(triphenylphosphonium) dibromide 
dihydrate, [Ph~3~P--CH=CH--PPh~3~][Br]~2~ &#x00B7; 2H~2~O
;
_journal_issue 2
_journal_name_full 'Zeitschrift f\"ur Kristallographie - New Crystal Structures'
_journal_page_first 251
_journal_page_last 252
_journal_volume 215
_journal_year 2000
_chemical_formula_structural '[Ph3P-CH=CH-PPh3][Br]2*2H2O'
_chemical_formula_sum 'C19 H18 Br O P'
_chemical_formula_weight 373.21
_chemical_name_common
;
1,2-Vinylen-bis(triphenylphosphonium)dibromide-dihydrate
;
_space_group_IT_number 14
_symmetry_cell_setting monoclinic
_symmetry_space_group_name_Hall '-P 2ybc'
_symmetry_space_group_name_H-M 'P 1 21/c 1'
_cell_angle_alpha 90.00
_cell_angle_beta 115.39(2)
_cell_angle_gamma 90.00
_cell_formula_units_Z 4
_cell_length_a 11.716(3)
_cell_length_b 14.145(4)
_cell_length_c 11.250(3)
_cell_measurement_temperature 293(2)
_cell_volume 1684.2(8)
_diffrn_ambient_temperature 293(2)
_exptl_crystal_density_diffrn 1.472
_cod_original_sg_symbol_H-M 'P 21/c'
_cod_database_code 8101245

loop_
_symmetry_equiv_pos_as_xyz
'x, y, z'
'-x, y+1/2, -z+1/2'
'-x, -y, -z'
'x, -y-1/2, z-1/2'

loop_
_atom_site_label
_atom_site_type_symbol
_atom_site_fract_x
_atom_site_fract_y
_atom_site_fract_z
_atom_site_U_iso_or_equiv
_atom_site_adp_type
_atom_site_occupancy
_atom_site_symmetry_multiplicity
_atom_site_calc_flag
_atom_site_refinement_flags
_atom_site_disorder_assembly
_atom_site_disorder_group
Br1 Br 0.69041(5) 0.30742(4) 0.81035(6) 0.0473(3) Uani 1 4 d . . .
P1 P 0.82118(11) 0.58076(9) 0.94723(13) 0.0246(4) Uani 1 4 d . . .
C1 C 0.9385(4) 0.4911(4) 0.9741(5) 0.0278(11) Uani 1 4 d . . .
H1 H 0.9116 0.4292 0.9503 0.059(4) Uiso 1 4 calc R . .
C10 C 0.8924(4) 0.6944(4) 0.9971(5) 0.0289(12) Uani 1 4 d . . .
C11 C 0.9619(5) 0.7127(4) 1.1297(6) 0.0399(14) Uani 1 4 d . . .
H11 H 0.9740 0.6656 1.1917 0.059(4) Uiso 1 4 calc R . .
C12 C 1.0132(6) 0.8021(4) 1.1695(7) 0.0520(17) Uani 1 4 d . . .
H12 H 1.0607 0.8150 1.2584 0.059(4) Uiso 1 4 calc R . .
C13 C 0.9939(6) 0.8702(4) 1.0786(8) 0.0594(19) Uani 1 4 d . . .
H13 H 1.0281 0.9301 1.1056 0.059(4) Uiso 1 4 calc R . .
C14 C 0.9245(7) 0.8522(5) 0.9465(8) 0.0631(19) Uani 1 4 d . . .
H14 H 0.9121 0.8997 0.8849 0.059(4) Uiso 1 4 calc R . .
C15 C 0.8737(6) 0.7642(4) 0.9061(6) 0.0433(14) Uani 1 4 d . . .
H15 H 0.8266 0.7518 0.8170 0.059(4) Uiso 1 4 calc R . .
C20 C 0.7384(4) 0.5527(3) 1.0449(5) 0.0268(11) Uani 1 4 d . . .
C21 C 0.6721(5) 0.6247(4) 1.0738(6) 0.0382(14) Uani 1 4 d . . .
H21 H 0.6742 0.6862 1.0457 0.059(4) Uiso 1 4 calc R . .
C22 C 0.6043(5) 0.6038(4) 1.1436(6) 0.0438(15) Uani 1 4 d . . .
H22 H 0.5586 0.6510 1.1614 0.059(4) Uiso 1 4 calc R . .
C23 C 0.6036(5) 0.5131(5) 1.1875(6) 0.0474(16) Uani 1 4 d . . .
H23 H 0.5585 0.4996 1.2362 0.059(4) Uiso 1 4 calc R . .
C24 C 0.6689(6) 0.4426(4) 1.1599(6) 0.0487(16) Uani 1 4 d . . .
H24 H 0.6693 0.3817 1.1914 0.059(4) Uiso 1 4 calc R . .
C25 C 0.7336(5) 0.4617(4) 1.0860(5) 0.0365(13) Uani 1 4 d . . .
H25 H 0.7742 0.4132 1.0635 0.059(4) Uiso 1 4 calc R . .
C30 C 0.7210(4) 0.5844(3) 0.7759(5) 0.0293(12) Uani 1 4 d . . .
C31 C 0.6062(5) 0.6354(4) 0.7303(6) 0.0366(13) Uani 1 4 d . . .
H31 H 0.5794 0.6619 0.7897 0.059(4) Uiso 1 4 calc R . .
C32 C 0.5350(5) 0.6453(4) 0.5976(6) 0.0472(16) Uani 1 4 d . . .
H32 H 0.4594 0.6787 0.5670 0.059(4) Uiso 1 4 calc R . .
C33 C 0.5733(6) 0.6070(5) 0.5103(6) 0.0509(17) Uani 1 4 d . . .
H33 H 0.5237 0.6144 0.4206 0.059(4) Uiso 1 4 calc R . .
C34 C 0.6850(5) 0.5571(5) 0.5531(6) 0.0504(16) Uani 1 4 d . . .
H34 H 0.7108 0.5313 0.4926 0.059(4) Uiso 1 4 calc R . .
C35 C 0.7577(5) 0.5457(4) 0.6852(5) 0.0394(14) Uani 1 4 d . . .
H35 H 0.8326 0.5116 0.7140 0.059(4) Uiso 1 4 calc R . .
O10 O 0.8130(4) 0.1592(4) 1.0812(5) 0.0835(17) Uani 1 4 d . . .
H101 H 0.7610 0.1776 1.1373 0.059(4) Uiso 1 4 d R . .
H102 H 0.8010 0.2174 1.0184 0.059(4) Uiso 1 4 d R . .

loop_
_atom_site_aniso_label
_atom_site_aniso_U_11
_atom_site_aniso_U_22
_atom_site_aniso_U_33
_atom_site_aniso_U_23
_atom_site_aniso_U_13
_atom_site_aniso_U_12
Br1 0.0438(4) 0.0474(4) 0.0529(4) -0.0034(3) 0.0229(3) -0.0008(3)
P1 0.0156(6) 0.0260(7) 0.0310(8) 0.0013(6) 0.0089(5) 0.0025(5)
C1 0.021(2) 0.025(3) 0.037(3) -0.001(2) 0.011(2) 0.004(2)
C10 0.021(2) 0.027(3) 0.041(3) -0.002(3) 0.015(2) 0.000(2)
C11 0.031(3) 0.035(3) 0.052(4) 0.000(3) 0.015(3) 0.001(2)
C12 0.041(3) 0.044(4) 0.061(4) -0.021(4) 0.013(3) -0.007(3)
C13 0.054(4) 0.035(4) 0.092(6) -0.014(4) 0.034(4) -0.015(3)
C14 0.075(5) 0.042(4) 0.071(5) 0.007(4) 0.030(4) -0.013(4)
C15 0.048(3) 0.034(3) 0.047(4) 0.003(3) 0.020(3) -0.006(3)
C20 0.020(2) 0.029(3) 0.028(3) 0.000(2) 0.008(2) 0.000(2)
C21 0.036(3) 0.032(3) 0.052(4) 0.001(3) 0.024(3) -0.002(2)
C22 0.041(3) 0.054(4) 0.052(4) -0.013(3) 0.034(3) -0.006(3)
C23 0.045(3) 0.066(4) 0.041(4) -0.011(3) 0.028(3) -0.017(3)
C24 0.055(4) 0.042(4) 0.047(4) 0.010(3) 0.021(3) -0.011(3)
C25 0.033(3) 0.035(3) 0.043(3) 0.002(3) 0.018(3) 0.000(2)
C30 0.019(2) 0.029(3) 0.040(3) 0.000(2) 0.014(2) -0.003(2)
C31 0.024(3) 0.039(3) 0.043(4) 0.002(3) 0.010(3) 0.003(2)
C32 0.029(3) 0.043(3) 0.054(4) 0.007(3) 0.002(3) 0.003(3)
C33 0.048(4) 0.053(4) 0.036(4) 0.008(3) 0.004(3) -0.010(3)
C34 0.042(3) 0.070(5) 0.035(4) -0.007(3) 0.013(3) -0.003(3)
C35 0.029(3) 0.051(4) 0.032(3) -0.003(3) 0.006(3) 0.004(3)
O10 0.055(3) 0.124(5) 0.069(3) 0.021(3) 0.024(3) 0.006(3)

loop_
_geom_bond_atom_site_label_1
_geom_bond_atom_site_label_2
_geom_bond_distance
_geom_bond_site_symmetry_2
_geom_bond_publ_flag
P1 C30 1.776(5) . ?
P1 C10 1.786(5) . ?
P1 C20 1.795(5) . ?
P1 C1 1.798(5) . ?
C1 C1 1.326(9) 3_767 ?
C1 H1 0.9300 . ?
C10 C15 1.370(8) . ?
C10 C11 1.384(8) . ?
C11 C12 1.388(8) . ?
C11 H11 0.9300 . ?
C12 C13 1.352(10) . ?
C12 H12 0.9300 . ?
C13 C14 1.377(10) . ?
C13 H13 0.9300 . ?
C14 C15 1.372(9) . ?
C14 H14 0.9300 . ?
C15 H15 0.9300 . ?
C20 C25 1.377(7) . ?
C20 C21 1.400(7) . ?
C21 C22 1.368(8) . ?
C21 H21 0.9300 . ?
C22 C23 1.375(9) . ?
C22 H22 0.9300 . ?
C23 C24 1.372(9) . ?
C23 H23 0.9300 . ?
C24 C25 1.371(8) . ?
C24 H24 0.9300 . ?
C25 H25 0.9300 . ?
C30 C35 1.380(8) . ?
C30 C31 1.414(7) . ?
C31 C32 1.370(8) . ?
C31 H31 0.9300 . ?
C32 C33 1.356(9) . ?
C32 H32 0.9300 . ?
C33 C34 1.380(9) . ?
C33 H33 0.9300 . ?
C34 C35 1.368(8) . ?
C34 H34 0.9300 . ?
C35 H35 0.9300 . ?
O10 H101 1.0807 . ?
O10 H102 1.0532 . ?
